data_4505049
loop_
_publ_author_name
'Rodr\'iguez-Cuamatzi, Patricia'
'Arillo-Flores, Oscar I.'
'Bernal-Uruchurtu, Margarita I.'
'H\"opfl, Herbert'

_publ_section_title
;
 Theoretical and Experimental Evaluation of Homo- and Heterodimeric
 Hydrogen-Bonded Motifs Containing Boronic Acids, Carboxylic Acids, and
 Carboxylate Anions:&#x2009; Application for the Generation of Highly
 Stable Hydrogen-Bonded Supramolecular Systems
;
_journal_issue 1
_journal_name_full 'Crystal Growth &amp; Design'
_journal_page_first 167
_journal_paper_doi 10.1021/cg0498453
_journal_volume 5
_journal_year 2005
_chemical_formula_moiety 'C29 H48 B N O4'
_chemical_formula_sum 'C29 H48 B N O4'
_chemical_formula_weight 485.49
_chemical_melting_point 493.1(10)
_chemical_name_systematic
; 
 ? 
;
_space_group_IT_number 14
_symmetry_cell_setting monoclinic
_symmetry_space_group_name_Hall '-P 2ybc'
_symmetry_space_group_name_H-M 'P 1 21/c 1'
_atom_sites_solution_hydrogens geom
_atom_sites_solution_primary direct
_atom_sites_solution_secondary difmap
_audit_creation_method SHELXL-97
_cell_angle_alpha 90.00
_cell_angle_beta 91.315(2)
_cell_angle_gamma 90.00
_cell_formula_units_Z 4
_cell_length_a 10.5585(11)
_cell_length_b 17.4475(19)
_cell_length_c 16.2530(17)
_cell_measurement_reflns_used 2.25
_cell_measurement_temperature 293(2)
_cell_measurement_theta_max 2717
_cell_measurement_theta_min 17.75
_cell_volume 2993.3(5)
_computing_cell_refinement 'Bruker SAINT'
_computing_data_collection 'Bruker SMART'
_computing_data_reduction 'Bruker SAINT'
_computing_molecular_graphics 'Bruker SHELXTL'
_computing_publication_material 'Bruker SHELXTL'
_computing_structure_refinement 'SHELXL-97 (Sheldrick, 1997)'
_computing_structure_solution 'SHELXS-97 (Sheldrick, 1990)'
_diffrn_ambient_temperature 293(2)
_diffrn_measured_fraction_theta_full 1.000
_diffrn_measured_fraction_theta_max 1.000
_diffrn_measurement_device_type 'CCD area detector'
_diffrn_measurement_method 'phi and omega scans'
_diffrn_radiation_monochromator graphite
_diffrn_radiation_source 'fine-focus sealed tube'
_diffrn_radiation_type MoK\a
_diffrn_radiation_wavelength 0.71073
_diffrn_reflns_av_R_equivalents 0.0629
_diffrn_reflns_av_sigmaI/netI 0.0486
_diffrn_reflns_limit_h_max 12
_diffrn_reflns_limit_h_min -12
_diffrn_reflns_limit_k_max 20
_diffrn_reflns_limit_k_min -20
_diffrn_reflns_limit_l_max 19
_diffrn_reflns_limit_l_min -19
_diffrn_reflns_number 28567
_diffrn_reflns_theta_full 25.00
_diffrn_reflns_theta_max 25.00
_diffrn_reflns_theta_min 1.71
_exptl_absorpt_coefficient_mu 0.069
_exptl_absorpt_correction_type none
_exptl_crystal_colour colorless
_exptl_crystal_density_diffrn 1.077
_exptl_crystal_density_method 'not measured'
_exptl_crystal_description rectangular
_exptl_crystal_F_000 1064
_exptl_crystal_size_max 0.47
_exptl_crystal_size_mid 0.27
_exptl_crystal_size_min 0.15
_refine_diff_density_max 0.162
_refine_diff_density_min -0.139
_refine_diff_density_rms 0.029
_refine_ls_extinction_method none
_refine_ls_goodness_of_fit_ref 1.255
_refine_ls_hydrogen_treatment mixed
_refine_ls_matrix_type full
_refine_ls_number_parameters 256
_refine_ls_number_reflns 5273
_refine_ls_number_restraints 44
_refine_ls_restrained_S_all 1.343
_refine_ls_R_factor_all 0.1487
_refine_ls_R_factor_gt 0.0913
_refine_ls_shift/su_max 0.038
_refine_ls_shift/su_mean 0.002
_refine_ls_structure_factor_coef Fsqd
_refine_ls_weighting_details 'calc w=1/[\s^2^(Fo^2^)+(0.0471P)^2^+0.6517P] where P=(Fo^2^+2Fc^2^)/3'
_refine_ls_weighting_scheme calc
_refine_ls_wR_factor_gt 0.1680
_refine_ls_wR_factor_ref 0.1888
_reflns_number_gt 3194
_reflns_number_total 5273
_reflns_threshold_expression >2sigma(I)
_cod_data_source_file cg0498453si20040823_022239.cif
_cod_data_source_block pgzweim
_cod_depositor_comments
;
The following automatic conversions were performed:

'_chemical_melting_point' value '219-221_C' was changed to
'493.1(10)' - it was converted from degrees Celsius(C) to Kelvins(K),
the average value was taken and precision was
estimated.

'_symmetry_cell_setting' value 'Monoclinic' changed to
'monoclinic' according to
/home/saulius/struct/CIF-dictionaries/cif_core.dic dictionary named
'cif_core.dic' version 2.4.1 from 2010-06-29.

Automatic conversion script
Id: cif_fix_values 1715 2011-07-08 13:25:40Z adriana 
;
_cod_original_sg_symbol_H-M P2(1)/c
_cod_database_code 4505049

loop_
_symmetry_equiv_pos_as_xyz
'x, y, z'
'-x, y+1/2, -z+1/2'
'-x, -y, -z'
'x, -y-1/2, z-1/2'

loop_
_atom_site_label
_atom_site_type_symbol
_atom_site_fract_x
_atom_site_fract_y
_atom_site_fract_z
_atom_site_U_iso_or_equiv
_atom_site_adp_type
_atom_site_occupancy
_atom_site_symmetry_multiplicity
_atom_site_calc_flag
_atom_site_refinement_flags
_atom_site_disorder_assembly
_atom_site_disorder_group
O1A O 0.6631(10) 0.1696(5) 0.3111(4) 0.0895(9) Uani 0.50 1 d PD A 1
O2A O 0.7624(15) 0.0731(9) 0.3684(9) 0.0895(9) Uani 0.50 1 d PD A 1
C1A C 0.6775(9) 0.0987(5) 0.3206(6) 0.0772(7) Uani 0.50 1 d PD A 1
C2A C 0.5911(8) 0.0436(6) 0.2730(5) 0.0772(7) Uani 0.50 1 d PGD A 1
C3A C 0.5998(9) -0.0358(6) 0.2787(5) 0.0911(14) Uani 0.50 1 d PGD A 1
H3A H 0.6599 -0.0580 0.3140 0.109 Uiso 0.50 1 calc PR A 1
C4A C 0.5188(8) -0.0818(4) 0.2317(5) 0.0911(14) Uani 0.50 1 d PGD A 1
H4A H 0.5246 -0.1349 0.2356 0.109 Uiso 0.50 1 calc PR A 1
C5A C 0.4290(7) -0.0486(4) 0.1790(5) 0.0911(14) Uani 0.50 1 d PGD A 1
H5A H 0.3747 -0.0794 0.1476 0.109 Uiso 0.50 1 calc PR A 1
C6A C 0.4202(7) 0.0307(4) 0.1733(5) 0.0911(14) Uani 0.50 1 d PGD A 1
H6A H 0.3601 0.0530 0.1380 0.109 Uiso 0.50 1 calc PR A 1
C7A C 0.5013(8) 0.0768(4) 0.2203(5) 0.0911(14) Uani 0.50 1 d PGD A 1
H7A H 0.4954 0.1299 0.2165 0.109 Uiso 0.50 1 calc PR A 1
O8B O 0.6735(10) 0.1700(5) 0.2863(4) 0.0895(9) Uani 0.50 1 d PD B 2
H80B H 0.721(7) 0.1986(8) 0.315(4) 0.134 Uiso 0.50 1 d PD C 2
O7B O 0.7724(15) 0.0641(9) 0.3616(9) 0.0895(9) Uani 0.50 1 d PD B 2
H70B H 0.817(4) 0.0977(14) 0.385(3) 0.134 Uiso 0.50 1 d PD D 2
B1B B 0.6865(10) 0.0949(4) 0.3074(6) 0.0772(7) Uani 0.50 1 d PD B 2
C8B C 0.5915(8) 0.0368(6) 0.2651(5) 0.0772(7) Uani 0.50 1 d PGD B 2
C9B C 0.5994(9) -0.0394(6) 0.2898(5) 0.0934(15) Uani 0.50 1 d PGD B 2
H9B H 0.6558 -0.0536 0.3318 0.112 Uiso 0.50 1 calc PR B 2
C10B C 0.5231(9) -0.0943(5) 0.2516(5) 0.0934(15) Uani 0.50 1 d PGD B 2
H10B H 0.5284 -0.1453 0.2680 0.112 Uiso 0.50 1 calc PR B 2
C11B C 0.4388(7) -0.0731(4) 0.1887(5) 0.0934(15) Uani 0.50 1 d PGD B 2
H11B H 0.3876 -0.1099 0.1631 0.112 Uiso 0.50 1 calc PR B 2
C12B C 0.4308(7) 0.0031(4) 0.1640(4) 0.0934(15) Uani 0.50 1 d PGD B 2
H12B H 0.3744 0.0173 0.1220 0.112 Uiso 0.50 1 calc PR B 2
C13B C 0.5072(8) 0.0580(4) 0.2022(5) 0.0934(15) Uani 0.50 1 d PGD B 2
H13B H 0.5019 0.1090 0.1858 0.112 Uiso 0.50 1 calc PR B 2
B1A B 0.9535(8) 0.2302(5) 0.3854(12) 0.0772(7) Uani 0.50 1 d PD E 1
O7A O 0.9567(13) 0.1544(6) 0.4046(12) 0.0895(9) Uani 0.50 1 d PD E 1
H70A H 0.885(2) 0.1336(14) 0.399(6) 0.134 Uiso 0.50 1 d PD F 1
O8A O 0.8454(12) 0.2670(7) 0.3612(6) 0.0895(9) Uani 0.50 1 d PD E 1
H80A H 0.791(4) 0.2369(11) 0.341(6) 0.134 Uiso 0.50 1 d PD G 1
C8A C 1.0595(6) 0.2895(5) 0.4110(7) 0.0772(7) Uani 0.50 1 d PGD E 1
C9A C 1.1850(7) 0.2664(4) 0.4055(6) 0.0934(15) Uani 0.50 1 d PGD E 1
H9A H 1.2039 0.2170 0.3883 0.112 Uiso 0.50 1 calc PR E 1
C10A C 1.2823(5) 0.3172(4) 0.4256(5) 0.0934(15) Uani 0.50 1 d PGD E 1
H10A H 1.3662 0.3018 0.4219 0.112 Uiso 0.50 1 calc PR E 1
C11A C 1.2540(6) 0.3912(4) 0.4512(5) 0.0934(15) Uani 0.50 1 d PGD E 1
H11A H 1.3191 0.4252 0.4647 0.112 Uiso 0.50 1 calc PR E 1
C12A C 1.1285(7) 0.4143(4) 0.4567(6) 0.0934(15) Uani 0.50 1 d PGD E 1
H12A H 1.1096 0.4638 0.4738 0.112 Uiso 0.50 1 calc PR E 1
C13A C 1.0312(5) 0.3635(5) 0.4366(7) 0.0934(15) Uani 0.50 1 d PGD E 1
H13A H 0.9473 0.3789 0.4402 0.112 Uiso 0.50 1 calc PR E 1
C1B C 0.9508(8) 0.2314(5) 0.3863(10) 0.0772(7) Uani 0.50 1 d PD H 2
O1B O 0.8585(12) 0.2579(7) 0.3455(6) 0.0895(9) Uani 0.50 1 d PD H 2
O2B O 0.9708(13) 0.1614(6) 0.3983(11) 0.0895(9) Uani 0.50 1 d PD H 2
C2B C 1.0701(6) 0.2781(5) 0.4049(7) 0.0772(7) Uani 0.50 1 d PGD H 2
C3B C 1.1903(7) 0.2485(4) 0.3921(6) 0.0911(14) Uani 0.50 1 d PGD H 2
H3B H 1.1995 0.1987 0.3729 0.109 Uiso 0.50 1 calc PR H 2
C4B C 1.2968(6) 0.2934(4) 0.4081(5) 0.0911(14) Uani 0.50 1 d PGD H 2
H4B H 1.3772 0.2737 0.3995 0.109 Uiso 0.50 1 calc PR H 2
C5B C 1.2830(5) 0.3680(4) 0.4368(5) 0.0911(14) Uani 0.50 1 d PGD H 2
H5B H 1.3543 0.3980 0.4475 0.109 Uiso 0.50 1 calc PR H 2
C6B C 1.1628(6) 0.3975(4) 0.4496(5) 0.0911(14) Uani 0.50 1 d PGD H 2
H6B H 1.1537 0.4474 0.4688 0.109 Uiso 0.50 1 calc PR H 2
C7B C 1.0564(5) 0.3526(5) 0.4336(7) 0.0911(14) Uani 0.50 1 d PGD H 2
H7B H 0.9760 0.3724 0.4421 0.109 Uiso 0.50 1 calc PR H 2
N1 N 0.8868(2) 0.09463(15) 0.64603(14) 0.0537(7) Uani 1 1 d . . .
C14 C 0.8467(3) 0.03419(18) 0.58337(19) 0.0585(9) Uani 1 1 d . . .
H14A H 0.8422 0.0582 0.5295 0.070 Uiso 1 1 calc R . .
H14B H 0.9125 -0.0046 0.5818 0.070 Uiso 1 1 calc R . .
C15 C 0.7214(3) -0.0055(2) 0.5980(2) 0.0726(10) Uani 1 1 d . . .
H15A H 0.7252 -0.0324 0.6502 0.087 Uiso 1 1 calc R . .
H15B H 0.6540 0.0321 0.6000 0.087 Uiso 1 1 calc R . .
C16 C 0.6947(3) -0.0617(2) 0.5288(2) 0.0728(10) Uani 1 1 d . . .
H16A H 0.7640 -0.0981 0.5265 0.087 Uiso 1 1 calc R . .
H16B H 0.6911 -0.0341 0.4770 0.087 Uiso 1 1 calc R . .
C17 C 0.5717(4) -0.1053(2) 0.5386(3) 0.1018(14) Uani 1 1 d . . .
H17A H 0.5735 -0.1317 0.5905 0.153 Uiso 1 1 calc R . .
H17B H 0.5619 -0.1418 0.4948 0.153 Uiso 1 1 calc R . .
H17C H 0.5020 -0.0700 0.5368 0.153 Uiso 1 1 calc R . .
C18 C 0.7895(3) 0.15880(18) 0.64995(19) 0.0585(9) Uani 1 1 d . . .
H18A H 0.7097 0.1367 0.6664 0.070 Uiso 1 1 calc R . .
H18B H 0.8165 0.1942 0.6929 0.070 Uiso 1 1 calc R . .
C19 C 0.7658(3) 0.20413(19) 0.5719(2) 0.0653(9) Uani 1 1 d . . .
H19A H 0.7420 0.1697 0.5273 0.078 Uiso 1 1 calc R . .
H19B H 0.8424 0.2309 0.5569 0.078 Uiso 1 1 calc R . .
C20 C 0.6600(3) 0.2616(2) 0.5856(2) 0.0778(11) Uani 1 1 d . . .
H20A H 0.5829 0.2340 0.5976 0.093 Uiso 1 1 calc R . .
H20B H 0.6819 0.2928 0.6332 0.093 Uiso 1 1 calc R . .
C21 C 0.6350(4) 0.3134(3) 0.5129(3) 0.1103(15) Uani 1 1 d . . .
H21A H 0.7106 0.3415 0.5009 0.165 Uiso 1 1 calc R . .
H21B H 0.5684 0.3487 0.5255 0.165 Uiso 1 1 calc R . .
H21C H 0.6101 0.2832 0.4659 0.165 Uiso 1 1 calc R . .
C22 C 1.0140(3) 0.12365(18) 0.61889(19) 0.0589(9) Uani 1 1 d . . .
H22A H 1.0035 0.1445 0.5638 0.071 Uiso 1 1 calc R . .
H22B H 1.0710 0.0802 0.6155 0.071 Uiso 1 1 calc R . .
C23 C 1.0775(3) 0.1842(2) 0.6727(2) 0.0715(10) Uani 1 1 d . . .
H23A H 1.0185 0.2256 0.6828 0.086 Uiso 1 1 calc R . .
H23B H 1.1026 0.1620 0.7253 0.086 Uiso 1 1 calc R . .
C24 C 1.1930(4) 0.2153(2) 0.6303(2) 0.0875(12) Uani 1 1 d . . .
H24A H 1.2479 0.1726 0.6173 0.105 Uiso 1 1 calc R . .
H24B H 1.1656 0.2386 0.5788 0.105 Uiso 1 1 calc R . .
C25 C 1.2684(4) 0.2725(3) 0.6780(3) 0.1149(16) Uani 1 1 d . . .
H25A H 1.2131 0.3114 0.6984 0.172 Uiso 1 1 calc R . .
H25B H 1.3298 0.2955 0.6431 0.172 Uiso 1 1 calc R . .
H25C H 1.3110 0.2476 0.7235 0.172 Uiso 1 1 calc R . .
C26 C 0.8962(3) 0.06111(18) 0.73209(19) 0.0597(9) Uani 1 1 d . . .
H26A H 0.9161 0.1023 0.7703 0.072 Uiso 1 1 calc R . .
H26B H 0.8136 0.0412 0.7460 0.072 Uiso 1 1 calc R . .
C27 C 0.9926(4) -0.0019(2) 0.7452(2) 0.0761(11) Uani 1 1 d . . .
H27A H 0.9873 -0.0375 0.6995 0.091 Uiso 1 1 calc R . .
H27B H 1.0770 0.0202 0.7467 0.091 Uiso 1 1 calc R . .
C28 C 0.9713(4) -0.0443(2) 0.8239(2) 0.0861(12) Uani 1 1 d . . .
H28A H 0.8901 -0.0703 0.8202 0.103 Uiso 1 1 calc R . .
H28B H 0.9680 -0.0079 0.8689 0.103 Uiso 1 1 calc R . .
C29 C 1.0741(4) -0.1028(2) 0.8427(3) 0.1090(15) Uani 1 1 d . . .
H29A H 1.0808 -0.1374 0.7972 0.163 Uiso 1 1 calc R . .
H29B H 1.0532 -0.1310 0.8913 0.163 Uiso 1 1 calc R . .
H29C H 1.1535 -0.0769 0.8517 0.163 Uiso 1 1 calc R . .

loop_
_atom_site_aniso_label
_atom_site_aniso_U_11
_atom_site_aniso_U_22
_atom_site_aniso_U_33
_atom_site_aniso_U_23
_atom_site_aniso_U_13
_atom_site_aniso_U_12
O1A 0.0884(17) 0.0959(14) 0.0842(19) 0.0200(11) 0.0003(17) 0.0103(10)
O2A 0.0884(17) 0.0959(14) 0.0842(19) 0.0200(11) 0.0003(17) 0.0103(10)
C1A 0.0759(15) 0.0978(19) 0.0584(14) 0.0190(12) 0.0108(11) 0.0166(12)
C2A 0.0759(15) 0.0978(19) 0.0584(14) 0.0190(12) 0.0108(11) 0.0166(12)
C3A 0.086(3) 0.099(3) 0.089(3) 0.0059(19) 0.013(2) 0.017(2)
C4A 0.086(3) 0.099(3) 0.089(3) 0.0059(19) 0.013(2) 0.017(2)
C5A 0.086(3) 0.099(3) 0.089(3) 0.0059(19) 0.013(2) 0.017(2)
C6A 0.086(3) 0.099(3) 0.089(3) 0.0059(19) 0.013(2) 0.017(2)
C7A 0.086(3) 0.099(3) 0.089(3) 0.0059(19) 0.013(2) 0.017(2)
O8B 0.0884(17) 0.0959(14) 0.0842(19) 0.0200(11) 0.0003(17) 0.0103(10)
O7B 0.0884(17) 0.0959(14) 0.0842(19) 0.0200(11) 0.0003(17) 0.0103(10)
B1B 0.0759(15) 0.0978(19) 0.0584(14) 0.0190(12) 0.0108(11) 0.0166(12)
C8B 0.0759(15) 0.0978(19) 0.0584(14) 0.0190(12) 0.0108(11) 0.0166(12)
C9B 0.092(3) 0.104(3) 0.084(3) -0.003(2) 0.011(2) 0.016(2)
C10B 0.092(3) 0.104(3) 0.084(3) -0.003(2) 0.011(2) 0.016(2)
C11B 0.092(3) 0.104(3) 0.084(3) -0.003(2) 0.011(2) 0.016(2)
C12B 0.092(3) 0.104(3) 0.084(3) -0.003(2) 0.011(2) 0.016(2)
C13B 0.092(3) 0.104(3) 0.084(3) -0.003(2) 0.011(2) 0.016(2)
B1A 0.0759(15) 0.0978(19) 0.0584(14) 0.0190(12) 0.0108(11) 0.0166(12)
O7A 0.0884(17) 0.0959(14) 0.0842(19) 0.0200(11) 0.0003(17) 0.0103(10)
O8A 0.0884(17) 0.0959(14) 0.0842(19) 0.0200(11) 0.0003(17) 0.0103(10)
C8A 0.0759(15) 0.0978(19) 0.0584(14) 0.0190(12) 0.0108(11) 0.0166(12)
C9A 0.092(3) 0.104(3) 0.084(3) -0.003(2) 0.011(2) 0.016(2)
C10A 0.092(3) 0.104(3) 0.084(3) -0.003(2) 0.011(2) 0.016(2)
C11A 0.092(3) 0.104(3) 0.084(3) -0.003(2) 0.011(2) 0.016(2)
C12A 0.092(3) 0.104(3) 0.084(3) -0.003(2) 0.011(2) 0.016(2)
C13A 0.092(3) 0.104(3) 0.084(3) -0.003(2) 0.011(2) 0.016(2)
C1B 0.0759(15) 0.0978(19) 0.0584(14) 0.0190(12) 0.0108(11) 0.0166(12)
O1B 0.0884(17) 0.0959(14) 0.0842(19) 0.0200(11) 0.0003(17) 0.0103(10)
O2B 0.0884(17) 0.0959(14) 0.0842(19) 0.0200(11) 0.0003(17) 0.0103(10)
C2B 0.0759(15) 0.0978(19) 0.0584(14) 0.0190(12) 0.0108(11) 0.0166(12)
C3B 0.086(3) 0.099(3) 0.089(3) 0.0059(19) 0.013(2) 0.017(2)
C4B 0.086(3) 0.099(3) 0.089(3) 0.0059(19) 0.013(2) 0.017(2)
C5B 0.086(3) 0.099(3) 0.089(3) 0.0059(19) 0.013(2) 0.017(2)
C6B 0.086(3) 0.099(3) 0.089(3) 0.0059(19) 0.013(2) 0.017(2)
C7B 0.086(3) 0.099(3) 0.089(3) 0.0059(19) 0.013(2) 0.017(2)
N1 0.0558(17) 0.0593(17) 0.0462(16) -0.0065(13) 0.0031(12) 0.0010(14)
C14 0.061(2) 0.061(2) 0.054(2) -0.0104(17) 0.0056(16) 0.0035(17)
C15 0.071(3) 0.077(3) 0.070(2) -0.018(2) 0.0046(19) -0.002(2)
C16 0.081(3) 0.066(2) 0.071(2) -0.012(2) 0.002(2) -0.004(2)
C17 0.091(3) 0.095(3) 0.119(4) -0.035(3) 0.001(3) -0.017(3)
C18 0.057(2) 0.060(2) 0.059(2) -0.0110(17) 0.0050(16) 0.0050(17)
C19 0.066(2) 0.070(2) 0.060(2) -0.0018(18) -0.0026(17) 0.0057(19)
C20 0.069(3) 0.078(3) 0.086(3) -0.008(2) -0.012(2) 0.012(2)
C21 0.104(3) 0.112(4) 0.114(4) 0.011(3) -0.017(3) 0.036(3)
C22 0.057(2) 0.066(2) 0.054(2) -0.0001(17) 0.0066(16) 0.0016(17)
C23 0.072(3) 0.071(2) 0.072(2) -0.007(2) 0.002(2) -0.007(2)
C24 0.083(3) 0.087(3) 0.092(3) 0.001(2) 0.000(2) -0.020(2)
C25 0.098(3) 0.101(4) 0.146(4) -0.015(3) -0.006(3) -0.022(3)
C26 0.064(2) 0.066(2) 0.050(2) -0.0009(17) 0.0061(16) 0.0015(18)
C27 0.082(3) 0.079(3) 0.067(2) 0.006(2) 0.004(2) 0.015(2)
C28 0.100(3) 0.075(3) 0.083(3) 0.018(2) 0.007(2) 0.003(2)
C29 0.134(4) 0.094(3) 0.099(3) 0.036(3) 0.005(3) 0.029(3)

loop_
_atom_type_symbol
_atom_type_description
_atom_type_scat_dispersion_real
_atom_type_scat_dispersion_imag
_atom_type_scat_source
C C 0.0033 0.0016 'International Tables Vol C Tables 4.2.6.8 and 6.1.1.4'
H H 0.0000 0.0000 'International Tables Vol C Tables 4.2.6.8 and 6.1.1.4'
B B 0.0013 0.0007 'International Tables Vol C Tables 4.2.6.8 and 6.1.1.4'
N N 0.0061 0.0033 'International Tables Vol C Tables 4.2.6.8 and 6.1.1.4'
O O 0.0106 0.0060 'International Tables Vol C Tables 4.2.6.8 and 6.1.1.4'

loop_
_geom_angle_atom_site_label_1
_geom_angle_atom_site_label_2
_geom_angle_atom_site_label_3
_geom_angle
O2A C1A O1A 120.7(11)
O2A C1A C2A 120.0(11)
O1A C1A C2A 119.3(9)
C3A C2A C7A 120.0
C3A C2A C1A 123.8(7)
C7A C2A C1A 116.2(7)
C4A C3A C2A 120.0
C3A C4A C5A 120.0
C6A C5A C4A 120.0
C7A C6A C5A 120.0
C6A C7A C2A 120.0
O7B B1B O8B 127.2(10)
O7B B1B C8B 115.9(10)
O8B B1B C8B 116.8(9)
C9B C8B C13B 120.0
C9B C8B B1B 117.2(7)
C13B C8B B1B 122.7(7)
C8B C9B C10B 120.0
C9B C10B C11B 120.0
C10B C11B C12B 120.0
C13B C12B C11B 120.0
C12B C13B C8B 120.0
O7A B1A O8A 122.8(9)
O7A B1A C8A 124.5(10)
O8A B1A C8A 110.7(9)
C9A C8A C13A 120.0
C9A C8A B1A 117.8(6)
C13A C8A B1A 122.2(6)
C10A C9A C8A 120.0
C9A C10A C11A 120.0
C10A C11A C12A 120.0
C13A C12A C11A 120.0
C12A C13A C8A 120.0
O2B C1B O1B 124.5(10)
O2B C1B C2B 110.8(8)
O1B C1B C2B 122.4(12)
C3B C2B C7B 120.0
C3B C2B C1B 121.7(6)
C7B C2B C1B 118.3(6)
C2B C3B C4B 120.0
C5B C4B C3B 120.0
C4B C5B C6B 120.0
C5B C6B C7B 120.0
C6B C7B C2B 120.0
C22 N1 C26 111.0(2)
C22 N1 C14 105.8(2)
C26 N1 C14 111.2(2)
C22 N1 C18 111.8(2)
C26 N1 C18 105.9(2)
C14 N1 C18 111.1(2)
C15 C14 N1 116.3(3)
C16 C15 C14 109.2(3)
C15 C16 C17 113.1(3)
C19 C18 N1 116.7(3)
C18 C19 C20 109.3(3)
C21 C20 C19 113.4(3)
N1 C22 C23 116.7(3)
C24 C23 C22 109.7(3)
C25 C24 C23 115.5(4)
C27 C26 N1 116.1(3)
C28 C27 C26 111.5(3)
C27 C28 C29 112.6(3)

loop_
_geom_bond_atom_site_label_1
_geom_bond_atom_site_label_2
_geom_bond_distance
O1A C1A 1.2548(11)
O2A C1A 1.2545(11)
C1A C2A 1.5247(11)
C2A C3A 1.3900
C2A C7A 1.3900
C3A C4A 1.3900
C4A C5A 1.3900
C5A C6A 1.3900
C6A C7A 1.3900
O8B B1B 1.3604(11)
O7B B1B 1.3603(11)
B1B C8B 1.5731(11)
C8B C9B 1.3900
C8B C13B 1.3900
C9B C10B 1.3900
C10B C11B 1.3900
C11B C12B 1.3900
C12B C13B 1.3900
B1A O7A 1.3597(11)
B1A O8A 1.3601(11)
B1A C8A 1.5728(11)
C8A C9A 1.3900
C8A C13A 1.3900
C9A C10A 1.3900
C10A C11A 1.3900
C11A C12A 1.3900
C12A C13A 1.3900
C1B O2B 1.2540(11)
C1B O1B 1.2543(11)
C1B C2B 1.5241(11)
C2B C3B 1.3900
C2B C7B 1.3900
C3B C4B 1.3900
C4B C5B 1.3900
C5B C6B 1.3900
C6B C7B 1.3900
N1 C22 1.510(4)
N1 C26 1.517(4)
N1 C14 1.519(4)
N1 C18 1.522(4)
C14 C15 1.517(4)
C15 C16 1.513(4)
C16 C17 1.516(5)
C18 C19 1.511(4)
C19 C20 1.521(4)
C20 C21 1.506(5)
C22 C23 1.518(4)
C23 C24 1.515(5)
C24 C25 1.484(5)
C26 C27 1.510(4)
C27 C28 1.499(5)
C28 C29 1.515(5)

loop_
_geom_torsion_atom_site_label_1
_geom_torsion_atom_site_label_2
_geom_torsion_atom_site_label_3
_geom_torsion_atom_site_label_4
_geom_torsion
O2A C1A C2A C3A -0.1(15)
O1A C1A C2A C3A 179.5(8)
O2A C1A C2A C7A -178.8(12)
O1A C1A C2A C7A 0.8(12)
C7A C2A C3A C4A 0.0
C1A C2A C3A C4A -178.6(8)
C2A C3A C4A C5A 0.0
C3A C4A C5A C6A 0.0
C4A C5A C6A C7A 0.0
C5A C6A C7A C2A 0.0
C3A C2A C7A C6A 0.0
C1A C2A C7A C6A 178.7(8)
O7B B1B C8B C9B 3.1(14)
O8B B1B C8B C9B -176.4(8)
O7B B1B C8B C13B -173.2(11)
O8B B1B C8B C13B 7.3(14)
C13B C8B C9B C10B 0.0
B1B C8B C9B C10B -176.4(8)
C8B C9B C10B C11B 0.0
C9B C10B C11B C12B 0.0
C10B C11B C12B C13B 0.0
C11B C12B C13B C8B 0.0
C9B C8B C13B C12B 0.0
B1B C8B C13B C12B 176.2(9)
O7A B1A C8A C9A 41(2)
O8A B1A C8A C9A -154.8(9)
O7A B1A C8A C13A -140.3(13)
O8A B1A C8A C13A 23.8(17)
C13A C8A C9A C10A 0.0
B1A C8A C9A C10A 178.6(11)
C8A C9A C10A C11A 0.0
C9A C10A C11A C12A 0.0
C10A C11A C12A C13A 0.0
C11A C12A C13A C8A 0.0
C9A C8A C13A C12A 0.0
B1A C8A C13A C12A -178.5(12)
O2B C1B C2B C3B 31.9(18)
O1B C1B C2B C3B -131.6(11)
O2B C1B C2B C7B -149.5(12)
O1B C1B C2B C7B 47.0(17)
C7B C2B C3B C4B 0.0
C1B C2B C3B C4B 178.6(11)
C2B C3B C4B C5B 0.0
C3B C4B C5B C6B 0.0
C4B C5B C6B C7B 0.0
C5B C6B C7B C2B 0.0
C3B C2B C7B C6B 0.0
C1B C2B C7B C6B -178.6(11)
C22 N1 C14 C15 178.8(3)
C26 N1 C14 C15 58.1(4)
C18 N1 C14 C15 -59.7(4)
N1 C14 C15 C16 178.3(3)
C14 C15 C16 C17 179.2(3)
C22 N1 C18 C19 56.7(3)
C26 N1 C18 C19 177.7(3)
C14 N1 C18 C19 -61.4(3)
N1 C18 C19 C20 176.1(3)
C18 C19 C20 C21 176.1(3)
C26 N1 C22 C23 -57.9(4)
C14 N1 C22 C23 -178.7(3)
C18 N1 C22 C23 60.2(3)
N1 C22 C23 C24 -171.5(3)
C22 C23 C24 C25 -177.1(3)
C22 N1 C26 C27 -55.6(4)
C14 N1 C26 C27 62.0(4)
C18 N1 C26 C27 -177.1(3)
N1 C26 C27 C28 -165.2(3)
C26 C27 C28 C29 -174.5(3)
